data_7112606
loop_
_publ_author_name
'Denis Prodius'
'Hamid Saeed Shah'
'Jamshed Iqbal'
'Anastasia Macaeva'
'Anatoli Dimoglo'
'George E. Kostakis'
'Nicolas Zill'
'Fliur Macaev'
'Annie K. Powell'

_publ_section_title
;
 A novel example of double 6-exo-trig heterocyclization: nitrile
 conversion to new anticancer active (HeLa cells) primary amine ionic
 liquids
;
_journal_name_full Chem.Commun.
_journal_page_first 4888
_journal_paper_doi 10.1039/C3CC49759C
_journal_volume 50
_journal_year 2014
_chemical_absolute_configuration unk
_chemical_formula_sum 'C7 H15 F6 N2 O2 P'
_chemical_formula_weight 304.18
_chemical_name_systematic
; 
 ? 
;
_space_group_IT_number 4
_symmetry_cell_setting monoclinic
_symmetry_space_group_name_Hall 'P 2yb'
_symmetry_space_group_name_H-M 'P 1 21 1'
_atom_sites_solution_hydrogens geom
_atom_sites_solution_primary direct
_atom_sites_solution_secondary difmap
_audit_creation_method SHELXL-97
_cell_angle_alpha 90.00
_cell_angle_beta 100.48(3)
_cell_angle_gamma 90.00
_cell_formula_units_Z 2
_cell_length_a 6.3381(13)
_cell_length_b 8.1858(16)
_cell_length_c 11.115(2)
_cell_measurement_reflns_used 6271
_cell_measurement_temperature 180(2)
_cell_measurement_theta_max 25.50
_cell_measurement_theta_min 2.48
_cell_volume 567.1(2)
_computing_cell_refinement 'STOE X-AREA'
_computing_data_collection 'STOE X-AREA'
_computing_data_reduction 'STOE X-RED'
_computing_structure_refinement 'SHELXL-97 (Sheldrick, 1997)'
_computing_structure_solution 'SHELXS-97 (Sheldrick, 1990)'
_diffrn_ambient_temperature 180(2)
_diffrn_detector 'image plate ( 34 cm diameter )'
_diffrn_detector_type STOE
_diffrn_measured_fraction_theta_full 0.997
_diffrn_measured_fraction_theta_max 0.989
_diffrn_measurement_device '2-circle goniometer'
_diffrn_measurement_device_type 'STOE IPDS 2'
_diffrn_radiation_monochromator graphite
_diffrn_radiation_source 'fine-focus sealed tube'
_diffrn_radiation_type MoK\a
_diffrn_radiation_wavelength 0.71073
_diffrn_reflns_av_R_equivalents 0.0284
_diffrn_reflns_av_sigmaI/netI 0.0327
_diffrn_reflns_limit_h_max 7
_diffrn_reflns_limit_h_min -7
_diffrn_reflns_limit_k_max 8
_diffrn_reflns_limit_k_min -9
_diffrn_reflns_limit_l_max 13
_diffrn_reflns_limit_l_min -12
_diffrn_reflns_number 2908
_diffrn_reflns_theta_full 25.00
_diffrn_reflns_theta_max 25.14
_diffrn_reflns_theta_min 1.86
_exptl_absorpt_coefficient_mu 0.322
_exptl_absorpt_correction_T_max 0.9563
_exptl_absorpt_correction_T_min 0.9384
_exptl_absorpt_correction_type multi-scan
_exptl_absorpt_process_details 'XPREP in SHELXTL 6.14 (BrukerAXS Inc., 2003)'
_exptl_crystal_colour colourless
_exptl_crystal_density_diffrn 1.782
_exptl_crystal_density_method 'not measured'
_exptl_crystal_description block
_exptl_crystal_F_000 312
_exptl_crystal_size_max 0.20
_exptl_crystal_size_mid 0.18
_exptl_crystal_size_min 0.14
_refine_diff_density_max 0.282
_refine_diff_density_min -0.242
_refine_diff_density_rms 0.055
_refine_ls_abs_structure_details 'Flack H D (1983), Acta Cryst. A39, 876-881'
_refine_ls_abs_structure_Flack 0.08(15)
_refine_ls_extinction_method none
_refine_ls_goodness_of_fit_ref 1.088
_refine_ls_hydrogen_treatment mixed
_refine_ls_matrix_type full
_refine_ls_number_parameters 163
_refine_ls_number_reflns 1745
_refine_ls_number_restraints 2
_refine_ls_restrained_S_all 1.090
_refine_ls_R_factor_all 0.0405
_refine_ls_R_factor_gt 0.0354
_refine_ls_shift/su_max 0.000
_refine_ls_shift/su_mean 0.000
_refine_ls_structure_factor_coef Fsqd
_refine_ls_weighting_details 'calc w=1/[\s^2^(Fo^2^)+(0.0754P)^2^+0.0000P] where P=(Fo^2^+2Fc^2^)/3'
_refine_ls_weighting_scheme calc
_refine_ls_wR_factor_gt 0.0929
_refine_ls_wR_factor_ref 0.1058
_reflns_number_gt 1559
_reflns_number_total 1745
_reflns_threshold_expression >2sigma(I)
_cod_data_source_file c3cc49759c.txt
_cod_data_source_block mdpf6
_cod_original_sg_symbol_H-M P21
_cod_database_code 7112606

loop_
_symmetry_equiv_pos_as_xyz
'x, y, z'
'-x, y+1/2, -z'

loop_
_atom_site_label
_atom_site_type_symbol
_atom_site_fract_x
_atom_site_fract_y
_atom_site_fract_z
_atom_site_U_iso_or_equiv
_atom_site_adp_type
_atom_site_occupancy
_atom_site_symmetry_multiplicity
_atom_site_calc_flag
_atom_site_refinement_flags
P1 P 0.36941(12) 0.01790(11) 0.78969(7) 0.0283(2) Uani 1 1 d .
F1 F 0.2931(4) 0.1401(3) 0.6801(2) 0.0588(7) Uani 1 1 d .
F2 F 0.2760(3) -0.1341(3) 0.7080(2) 0.0462(6) Uani 1 1 d .
F3 F 0.1461(3) 0.0378(3) 0.8334(2) 0.0523(6) Uani 1 1 d .
F4 F 0.5940(3) -0.0043(3) 0.7483(2) 0.0565(7) Uani 1 1 d .
F5 F 0.4462(4) -0.1032(3) 0.9033(2) 0.0560(7) Uani 1 1 d .
F6 F 0.4691(4) 0.1670(3) 0.8740(3) 0.0630(8) Uani 1 1 d .
N1 N 0.7672(3) 0.5245(4) 0.7380(2) 0.0237(5) Uani 1 1 d .
N2 N 0.2608(3) 0.4459(3) 0.5344(2) 0.0244(5) Uani 1 1 d D
H2 H 0.2238 0.5301 0.5472 0.037 Uiso 1 1 d RD
O1 O 0.5689(3) 0.3254(3) 0.5350(2) 0.0341(6) Uani 1 1 d .
O2 O 1.1810(4) 0.4828(5) 0.9136(3) 0.0623(9) Uani 1 1 d .
H2C H 1.3092 0.5093 0.9397 0.093 Uiso 1 1 calc R
C1 C 0.7960(5) 0.3083(5) 0.5851(3) 0.0362(8) Uani 1 1 d .
H1A H 0.8791 0.3778 0.5376 0.043 Uiso 1 1 calc R
H1B H 0.8394 0.1935 0.5760 0.043 Uiso 1 1 calc R
C2 C 0.8497(5) 0.3556(4) 0.7179(3) 0.0289(7) Uani 1 1 d .
H2A H 1.0072 0.3528 0.7454 0.035 Uiso 1 1 calc R
H2B H 0.7850 0.2758 0.7674 0.035 Uiso 1 1 calc R
C3 C 0.5277(4) 0.5159(5) 0.7006(3) 0.0321(7) Uani 1 1 d .
H3A H 0.4707 0.6287 0.6944 0.038 Uiso 1 1 calc R
H3B H 0.4691 0.4604 0.7665 0.038 Uiso 1 1 calc R
C4 C 0.4449(5) 0.4293(4) 0.5823(3) 0.0297(7) Uani 1 1 d .
C5 C 0.8536(5) 0.6508(4) 0.6618(3) 0.0349(8) Uani 1 1 d .
H5A H 1.0099 0.6573 0.6864 0.052 Uiso 1 1 calc R
H5B H 0.7901 0.7573 0.6741 0.052 Uiso 1 1 calc R
H5C H 0.8171 0.6204 0.5753 0.052 Uiso 1 1 calc R
C6 C 0.8147(5) 0.5697(5) 0.8729(3) 0.0352(8) Uani 1 1 d .
H6A H 0.7769 0.4756 0.9208 0.042 Uiso 1 1 calc R
H6B H 0.7205 0.6619 0.8863 0.042 Uiso 1 1 calc R
C7 C 1.0465(6) 0.6177(5) 0.9228(3) 0.0418(9) Uani 1 1 d .
H7A H 1.0885 0.7108 0.8754 0.050 Uiso 1 1 calc R
H7B H 1.0612 0.6518 1.0093 0.050 Uiso 1 1 calc R

loop_
_atom_site_aniso_label
_atom_site_aniso_U_11
_atom_site_aniso_U_22
_atom_site_aniso_U_33
_atom_site_aniso_U_23
_atom_site_aniso_U_13
_atom_site_aniso_U_12
P1 0.0332(4) 0.0245(4) 0.0272(4) 0.0005(4) 0.0058(3) 0.0000(3)
F1 0.0738(15) 0.0494(16) 0.0522(16) 0.0262(14) 0.0090(12) 0.0029(12)
F2 0.0527(12) 0.0403(14) 0.0464(13) -0.0144(12) 0.0113(10) -0.0124(10)
F3 0.0457(11) 0.0619(16) 0.0543(14) 0.0034(14) 0.0219(9) 0.0094(11)
F4 0.0402(11) 0.0540(16) 0.0815(17) -0.0122(14) 0.0282(11) -0.0073(11)
F5 0.0577(13) 0.0608(17) 0.0431(15) 0.0185(13) -0.0078(11) -0.0006(11)
F6 0.0836(18) 0.0435(16) 0.0627(18) -0.0240(14) 0.0153(13) -0.0177(12)
N1 0.0262(11) 0.0243(13) 0.0206(12) 0.0020(13) 0.0045(9) 0.0027(11)
N2 0.0159(11) 0.0240(13) 0.0302(14) 0.0064(12) -0.0036(9) 0.0027(9)
O1 0.0292(10) 0.0444(15) 0.0275(12) -0.0081(11) 0.0020(9) -0.0042(9)
O2 0.0420(14) 0.083(3) 0.0520(17) -0.0187(17) -0.0172(12) 0.0091(14)
C1 0.0263(15) 0.041(2) 0.041(2) -0.0135(17) 0.0035(13) -0.0006(13)
C2 0.0276(14) 0.0226(16) 0.0350(18) -0.0010(15) 0.0018(12) 0.0002(12)
C3 0.0256(14) 0.0304(16) 0.0397(18) -0.0023(19) 0.0045(12) -0.0005(15)
C4 0.0327(16) 0.0287(18) 0.0282(17) 0.0062(15) 0.0066(13) -0.0019(14)
C5 0.0409(17) 0.031(2) 0.0333(19) 0.0074(16) 0.0087(14) -0.0049(14)
C6 0.0439(18) 0.042(2) 0.0219(17) -0.0082(15) 0.0104(13) -0.0062(14)
C7 0.0453(19) 0.052(2) 0.0260(18) -0.0063(18) 0.0021(14) -0.0106(17)

loop_
_atom_type_symbol
_atom_type_description
_atom_type_scat_dispersion_real
_atom_type_scat_dispersion_imag
_atom_type_scat_source
C C 0.0033 0.0016 'International Tables Vol C Tables 4.2.6.8 and 6.1.1.4'
H H 0.0000 0.0000 'International Tables Vol C Tables 4.2.6.8 and 6.1.1.4'
N N 0.0061 0.0033 'International Tables Vol C Tables 4.2.6.8 and 6.1.1.4'
O O 0.0106 0.0060 'International Tables Vol C Tables 4.2.6.8 and 6.1.1.4'
P P 0.1023 0.0942 'International Tables Vol C Tables 4.2.6.8 and 6.1.1.4'
F F 0.0171 0.0103 'International Tables Vol C Tables 4.2.6.8 and 6.1.1.4'

loop_
_geom_angle_atom_site_label_1
_geom_angle_atom_site_label_2
_geom_angle_atom_site_label_3
_geom_angle
F1 P1 F4 90.79(14)
F1 P1 F3 90.33(13)
F4 P1 F3 178.88(16)
F1 P1 F2 91.45(14)
F4 P1 F2 90.30(13)
F3 P1 F2 89.72(13)
F1 P1 F6 90.07(16)
F4 P1 F6 88.72(14)
F3 P1 F6 91.24(15)
F2 P1 F6 178.20(16)
F1 P1 F5 178.67(17)
F4 P1 F5 89.89(14)
F3 P1 F5 88.99(13)
F2 P1 F5 89.69(14)
F6 P1 F5 88.80(15)
C3 N1 C5 109.3(2)
C3 N1 C2 106.0(3)
C5 N1 C2 112.1(2)
C3 N1 C6 107.1(2)
C5 N1 C6 111.2(3)
C2 N1 C6 110.9(3)
C4 N2 H2 109.5
C4 O1 C1 121.7(3)
C7 O2 H2C 109.5
O1 C1 C2 112.5(2)
O1 C1 H1A 109.1
C2 C1 H1A 109.1
O1 C1 H1B 109.1
C2 C1 H1B 109.1
H1A C1 H1B 107.8
C1 C2 N1 111.0(3)
C1 C2 H2A 109.4
N1 C2 H2A 109.4
C1 C2 H2B 109.4
N1 C2 H2B 109.4
H2A C2 H2B 108.0
N1 C3 C4 116.1(3)
N1 C3 H3A 108.3
C4 C3 H3A 108.3
N1 C3 H3B 108.3
C4 C3 H3B 108.3
H3A C3 H3B 107.4
N2 C4 O1 119.7(3)
N2 C4 C3 119.5(3)
O1 C4 C3 120.7(3)
N1 C5 H5A 109.5
N1 C5 H5B 109.5
H5A C5 H5B 109.5
N1 C5 H5C 109.5
H5A C5 H5C 109.5
H5B C5 H5C 109.5
N1 C6 C7 115.2(2)
N1 C6 H6A 108.5
C7 C6 H6A 108.5
N1 C6 H6B 108.5
C7 C6 H6B 108.5
H6A C6 H6B 107.5
O2 C7 C6 109.1(3)
O2 C7 H7A 109.9
C6 C7 H7A 109.9
O2 C7 H7B 109.9
C6 C7 H7B 109.9
H7A C7 H7B 108.3

loop_
_geom_bond_atom_site_label_1
_geom_bond_atom_site_label_2
_geom_bond_distance
P1 F1 1.582(3)
P1 F4 1.584(2)
P1 F3 1.586(2)
P1 F2 1.590(2)
P1 F6 1.597(2)
P1 F5 1.610(2)
N1 C3 1.500(3)
N1 C5 1.502(4)
N1 C2 1.509(4)
N1 C6 1.521(4)
N2 C4 1.199(4)
N2 H2 0.7500
O1 C4 1.329(4)
O1 C1 1.452(4)
O2 C7 1.410(5)
O2 H2C 0.8400
C1 C2 1.504(5)
C1 H1A 0.9900
C1 H1B 0.9900
C2 H2A 0.9900
C2 H2B 0.9900
C3 C4 1.502(5)
C3 H3A 0.9900
C3 H3B 0.9900
C5 H5A 0.9800
C5 H5B 0.9800
C5 H5C 0.9800
C6 C7 1.524(5)
C6 H6A 0.9900
C6 H6B 0.9900
C7 H7A 0.9900
C7 H7B 0.9900

loop_
_geom_hbond_atom_site_label_D
_geom_hbond_atom_site_label_H
_geom_hbond_atom_site_label_A
_geom_hbond_distance_DH
_geom_hbond_distance_HA
_geom_hbond_distance_DA
_geom_hbond_angle_DHA
_geom_hbond_site_symmetry_A
O2 H2C F5 0.84 2.30 2.910(4) 129.4 2_757
O2 H2C F6 0.84 2.62 3.295(4) 138.2 2_757
